data_7105852
loop_
_publ_author_name
'Christopher Lawson'
'Alexandra Slawin'
'Nicholas Westwood'

_publ_section_title
;
 Application of the copper catalysed N-arylation of amidines in the
 synthesis of analogues of the chemical tool, Blebbistatin
;
_journal_name_full Chem.Commun.
_journal_page_first 1057
_journal_paper_doi 10.1039/c0cc03624b
_journal_volume 47
_journal_year 2011
_chemical_absolute_configuration unk
_chemical_formula_moiety 'C21 H20 N2'
_chemical_formula_sum 'C21 H20 N2'
_chemical_formula_weight 300.39
_chemical_name_systematic
;
?
;
_space_group_IT_number 19
_symmetry_cell_setting orthorhombic
_symmetry_space_group_name_Hall 'P 2ac 2ab'
_symmetry_space_group_name_H-M 'P 21 21 21'
_atom_sites_solution_hydrogens geom
_atom_sites_solution_primary direct
_atom_sites_solution_secondary difmap
_audit_creation_method SHELXL-97
_cell_angle_alpha 90.00
_cell_angle_beta 90.00
_cell_angle_gamma 90.00
_cell_formula_units_Z 8
_cell_length_a 11.356(2)
_cell_length_b 16.525(4)
_cell_length_c 18.416(4)
_cell_measurement_reflns_used 10374
_cell_measurement_temperature 93(2)
_cell_measurement_theta_max 28.6
_cell_measurement_theta_min 2.2
_cell_volume 3455.9(13)
_computing_cell_refinement 'CrystalClear (Rigaku Corp., 2004)'
_computing_data_collection 'CrystalClear (Rigaku Corp., 2004)'
_computing_data_reduction 'CrystalClear (Rigaku Corp., 2004)'
_computing_molecular_graphics 'Bruker SHELXTL'
_computing_publication_material 'Bruker SHELXTL'
_computing_structure_refinement 'SHELXL-97 (Sheldrick, 1997)'
_computing_structure_solution 'SHELXS-97 (Sheldrick, 1990)'
_diffrn_ambient_temperature 93(2)
_diffrn_measured_fraction_theta_full 0.999
_diffrn_measured_fraction_theta_max 0.997
_diffrn_measurement_device_type CCD
_diffrn_measurement_method '\w and \f scans'
_diffrn_radiation_monochromator confocal
_diffrn_radiation_source 'rotating anode'
_diffrn_radiation_type MoK\a
_diffrn_radiation_wavelength 0.71073
_diffrn_reflns_av_R_equivalents 0.0608
_diffrn_reflns_av_sigmaI/netI 0.0758
_diffrn_reflns_limit_h_max 12
_diffrn_reflns_limit_h_min -13
_diffrn_reflns_limit_k_max 19
_diffrn_reflns_limit_k_min -18
_diffrn_reflns_limit_l_max 22
_diffrn_reflns_limit_l_min -19
_diffrn_reflns_number 21902
_diffrn_reflns_theta_full 25.00
_diffrn_reflns_theta_max 25.33
_diffrn_reflns_theta_min 2.18
_exptl_absorpt_coefficient_mu 0.068
_exptl_absorpt_correction_T_max 1.000
_exptl_absorpt_correction_T_min 0.754
_exptl_absorpt_correction_type multi-scan
_exptl_absorpt_process_details 'Jacobson, R. (1998) Private communication'
_exptl_crystal_colour Colorless
_exptl_crystal_density_diffrn 1.155
_exptl_crystal_density_method 'not measured'
_exptl_crystal_description Platelet
_exptl_crystal_F_000 1280
_exptl_crystal_size_max 0.30
_exptl_crystal_size_mid 0.15
_exptl_crystal_size_min 0.05
_refine_diff_density_max 0.351
_refine_diff_density_min -0.201
_refine_diff_density_rms 0.045
_refine_ls_abs_structure_details 'Flack H D (1983), Acta Cryst. A39, 876-881'
_refine_ls_abs_structure_Flack -2(3)
_refine_ls_extinction_method none
_refine_ls_goodness_of_fit_ref 1.095
_refine_ls_hydrogen_treatment mixed
_refine_ls_matrix_type full
_refine_ls_number_parameters 428
_refine_ls_number_reflns 6293
_refine_ls_number_restraints 2
_refine_ls_restrained_S_all 1.095
_refine_ls_R_factor_all 0.0758
_refine_ls_R_factor_gt 0.0561
_refine_ls_shift/su_max 0.036
_refine_ls_shift/su_mean 0.001
_refine_ls_structure_factor_coef Fsqd
_refine_ls_weighting_details 'calc w=1/[\s^2^(Fo^2^)+(0.0557P)^2^+0.0000P] where P=(Fo^2^+2Fc^2^)/3'
_refine_ls_weighting_scheme calc
_refine_ls_wR_factor_gt 0.1291
_refine_ls_wR_factor_ref 0.1419
_reflns_number_gt 4926
_reflns_number_total 6293
_reflns_threshold_expression >2sigma(I)
_cod_data_source_file C0CC03624B.TXT
_cod_data_source_block 9B
_cod_depositor_comments
;
The following automatic conversions were performed:
'_symmetry_cell_setting' value 'Orthorhombic' changed to 'orthorhombic'
according to '/home/saulius/struct/CIF-dictionaries/cif_core.dic'
dictionary named 'cif_core.dic' version 2.4.1 from 2010-06-29.

Automatic conversion script
Id: cif_fix_enum 1527 2010-12-29 10:47:43Z saulius 
;
_cod_original_cell_volume 3455.9(12)
_cod_original_sg_symbol_H-M P2(1)2(1)2(1)
_cod_database_code 7105852

loop_
_symmetry_equiv_pos_as_xyz
'x, y, z'
'-x+1/2, -y, z+1/2'
'-x, y+1/2, -z+1/2'
'x+1/2, -y+1/2, -z'

loop_
_atom_site_label
_atom_site_type_symbol
_atom_site_fract_x
_atom_site_fract_y
_atom_site_fract_z
_atom_site_U_iso_or_equiv
_atom_site_adp_type
_atom_site_occupancy
_atom_site_symmetry_multiplicity
_atom_site_calc_flag
_atom_site_refinement_flags
_atom_site_disorder_assembly
_atom_site_disorder_group
N1 N -0.01924(18) 0.27468(14) 0.73878(12) 0.0319(5) Uani 1 1 d D . .
H1N H -0.005(2) 0.2376(16) 0.7783(12) 0.051(9) Uiso 1 1 d D . .
C2 C 0.0763(2) 0.28762(16) 0.69448(14) 0.0290(6) Uani 1 1 d . . .
N2 N 0.07729(18) 0.34645(13) 0.64783(11) 0.0295(5) Uani 1 1 d . . .
C3 C 0.1764(2) 0.23093(16) 0.70895(13) 0.0291(6) Uani 1 1 d . . .
C4 C 0.1612(3) 0.14771(17) 0.71002(13) 0.0333(6) Uani 1 1 d . . .
H4A H 0.0852 0.1254 0.7020 0.040 Uiso 1 1 calc R . .
C5 C 0.2567(3) 0.09649(18) 0.72280(14) 0.0404(7) Uani 1 1 d . . .
H5A H 0.2464 0.0394 0.7232 0.048 Uiso 1 1 calc R . .
C6 C 0.3669(3) 0.12995(19) 0.73484(17) 0.0463(8) Uani 1 1 d . . .
H6A H 0.4326 0.0956 0.7429 0.056 Uiso 1 1 calc R . .
C7 C 0.3820(3) 0.2129(2) 0.73519(17) 0.0489(8) Uani 1 1 d . . .
H7A H 0.4576 0.2353 0.7443 0.059 Uiso 1 1 calc R . .
C8 C 0.2874(2) 0.26326(19) 0.72228(15) 0.0397(7) Uani 1 1 d . . .
H8A H 0.2982 0.3203 0.7225 0.048 Uiso 1 1 calc R . .
C9 C -0.1298(2) 0.31373(16) 0.73587(15) 0.0325(6) Uani 1 1 d . . .
C10 C -0.1781(2) 0.34421(17) 0.67184(16) 0.0374(7) Uani 1 1 d . . .
H10A H -0.1337 0.3424 0.6281 0.045 Uiso 1 1 calc R . .
C11 C -0.2897(3) 0.37686(18) 0.6715(2) 0.0470(8) Uani 1 1 d . . .
H11A H -0.3207 0.3973 0.6273 0.056 Uiso 1 1 calc R . .
C12 C -0.3575(3) 0.38075(19) 0.7331(2) 0.0518(9) Uani 1 1 d . . .
C13 C -0.3091(3) 0.35128(18) 0.7975(2) 0.0523(9) Uani 1 1 d . . .
H13A H -0.3540 0.3538 0.8409 0.063 Uiso 1 1 calc R . .
C14 C -0.1954(2) 0.31796(18) 0.79949(17) 0.0411(7) Uani 1 1 d . . .
H14A H -0.1636 0.2985 0.8439 0.049 Uiso 1 1 calc R . .
C15 C -0.4812(3) 0.4160(2) 0.7312(3) 0.0793(13) Uani 1 1 d . . .
H15A H -0.4777 0.4725 0.7150 0.119 Uiso 1 1 calc R . .
H15B H -0.5158 0.4136 0.7799 0.119 Uiso 1 1 calc R . .
H15C H -0.5299 0.3847 0.6974 0.119 Uiso 1 1 calc R . .
C16 C 0.1712(2) 0.35183(16) 0.59693(13) 0.0295(6) Uani 1 1 d . . .
C17 C 0.1882(3) 0.29273(18) 0.54477(16) 0.0472(8) Uani 1 1 d . . .
H17A H 0.1379 0.2468 0.5441 0.057 Uiso 1 1 calc R . .
C18 C 0.2770(3) 0.2990(2) 0.49354(16) 0.0505(8) Uani 1 1 d . . .
H18A H 0.2867 0.2572 0.4586 0.061 Uiso 1 1 calc R . .
C19 C 0.3516(2) 0.36500(17) 0.49229(15) 0.0357(7) Uani 1 1 d . . .
C20 C 0.3332(2) 0.42484(18) 0.54374(15) 0.0378(7) Uani 1 1 d . . .
H20A H 0.3835 0.4708 0.5442 0.045 Uiso 1 1 calc R . .
C21 C 0.2434(2) 0.41945(17) 0.59451(15) 0.0349(6) Uani 1 1 d . . .
H21A H 0.2313 0.4624 0.6279 0.042 Uiso 1 1 calc R . .
C22 C 0.4491(3) 0.3721(2) 0.43743(16) 0.0455(8) Uani 1 1 d . . .
H22A H 0.4379 0.4213 0.4085 0.068 Uiso 1 1 calc R . .
H22B H 0.4480 0.3247 0.4054 0.068 Uiso 1 1 calc R . .
H22C H 0.5250 0.3748 0.4626 0.068 Uiso 1 1 calc R . .
N31 N -0.0096(2) 0.02707(15) 0.81831(12) 0.0387(6) Uani 1 1 d D . .
H31N H 0.010(3) -0.0291(13) 0.8304(19) 0.084(12) Uiso 1 1 d D . .
C32 C 0.0297(2) 0.08111(19) 0.86863(15) 0.0380(7) Uani 1 1 d . . .
N32 N -0.0002(2) 0.15812(14) 0.86452(12) 0.0360(6) Uani 1 1 d . . .
C33 C 0.1107(2) 0.04495(17) 0.92441(14) 0.0339(6) Uani 1 1 d . . .
C34 C 0.0820(3) -0.02169(18) 0.96570(15) 0.0400(7) Uani 1 1 d . . .
H34A H 0.0093 -0.0486 0.9572 0.048 Uiso 1 1 calc R . .
C35 C 0.1557(3) -0.0501(2) 1.01876(16) 0.0498(8) Uani 1 1 d . . .
H35A H 0.1341 -0.0961 1.0467 0.060 Uiso 1 1 calc R . .
C36 C 0.2603(3) -0.0118(2) 1.03116(16) 0.0532(9) Uani 1 1 d . . .
H36A H 0.3103 -0.0311 1.0687 0.064 Uiso 1 1 calc R . .
C37 C 0.2949(3) 0.0533(2) 0.99104(17) 0.0522(9) Uani 1 1 d . . .
H37A H 0.3686 0.0787 0.9999 0.063 Uiso 1 1 calc R . .
C38 C 0.2194(3) 0.0824(2) 0.93606(16) 0.0440(8) Uani 1 1 d . . .
H38A H 0.2423 0.1273 0.9071 0.053 Uiso 1 1 calc R . .
C39 C -0.1002(2) 0.03585(17) 0.76615(13) 0.0307(6) Uani 1 1 d . . .
C40 C -0.1791(2) 0.09999(17) 0.76190(14) 0.0349(7) Uani 1 1 d . . .
H40A H -0.1717 0.1445 0.7942 0.042 Uiso 1 1 calc R . .
C41 C -0.2684(2) 0.09934(19) 0.71088(15) 0.0407(7) Uani 1 1 d . . .
H41A H -0.3206 0.1442 0.7086 0.049 Uiso 1 1 calc R . .
C42 C -0.2842(3) 0.03603(19) 0.66335(14) 0.0399(7) Uani 1 1 d . . .
C43 C -0.2065(3) -0.02777(19) 0.66683(15) 0.0423(7) Uani 1 1 d . . .
H43A H -0.2161 -0.0724 0.6349 0.051 Uiso 1 1 calc R . .
C44 C -0.1129(3) -0.02802(18) 0.71702(14) 0.0396(7) Uani 1 1 d . . .
H44A H -0.0583 -0.0716 0.7175 0.048 Uiso 1 1 calc R . .
C45 C -0.3837(3) 0.0370(2) 0.60781(16) 0.0552(9) Uani 1 1 d . . .
H45A H -0.4432 0.0768 0.6225 0.083 Uiso 1 1 calc R . .
H45B H -0.4199 -0.0167 0.6052 0.083 Uiso 1 1 calc R . .
H45C H -0.3522 0.0517 0.5601 0.083 Uiso 1 1 calc R . .
C46 C 0.0227(2) 0.20658(16) 0.92642(14) 0.0336(6) Uani 1 1 d . . .
C47 C -0.0348(2) 0.19273(18) 0.99213(14) 0.0374(7) Uani 1 1 d . . .
H47A H -0.0882 0.1487 0.9963 0.045 Uiso 1 1 calc R . .
C48 C -0.0148(3) 0.24232(19) 1.05113(16) 0.0412(7) Uani 1 1 d . . .
H48A H -0.0550 0.2316 1.0953 0.049 Uiso 1 1 calc R . .
C49 C 0.0619(3) 0.30723(18) 1.04785(14) 0.0386(7) Uani 1 1 d . . .
C50 C 0.1167(3) 0.32200(18) 0.98197(14) 0.0412(7) Uani 1 1 d . . .
H50A H 0.1686 0.3669 0.9780 0.049 Uiso 1 1 calc R . .
C51 C 0.0981(3) 0.27312(18) 0.92136(15) 0.0422(7) Uani 1 1 d . . .
H51A H 0.1365 0.2850 0.8768 0.051 Uiso 1 1 calc R . .
C52 C 0.0840(3) 0.3602(2) 1.11321(15) 0.0518(9) Uani 1 1 d . . .
H52A H 0.1551 0.3926 1.1052 0.078 Uiso 1 1 calc R . .
H52B H 0.0949 0.3262 1.1563 0.078 Uiso 1 1 calc R . .
H52C H 0.0165 0.3962 1.1206 0.078 Uiso 1 1 calc R . .

loop_
_atom_site_aniso_label
_atom_site_aniso_U_11
_atom_site_aniso_U_22
_atom_site_aniso_U_33
_atom_site_aniso_U_23
_atom_site_aniso_U_13
_atom_site_aniso_U_12
N1 0.0312(12) 0.0295(13) 0.0351(12) 0.0028(10) 0.0029(11) 0.0007(10)
C2 0.0285(14) 0.0256(15) 0.0329(13) -0.0016(12) 0.0007(12) -0.0028(11)
N2 0.0323(12) 0.0251(12) 0.0313(11) 0.0000(10) 0.0021(10) -0.0019(10)
C3 0.0315(14) 0.0284(15) 0.0274(13) -0.0001(11) 0.0017(11) 0.0018(11)
C4 0.0408(15) 0.0299(16) 0.0290(14) -0.0009(12) 0.0015(12) 0.0010(12)
C5 0.0548(19) 0.0298(17) 0.0366(15) 0.0004(12) -0.0007(14) 0.0105(14)
C6 0.0393(17) 0.047(2) 0.0527(18) 0.0110(15) -0.0003(15) 0.0155(15)
C7 0.0329(15) 0.050(2) 0.063(2) 0.0105(17) -0.0036(15) 0.0056(14)
C8 0.0378(16) 0.0366(18) 0.0447(16) 0.0076(14) -0.0022(14) -0.0020(13)
C9 0.0283(14) 0.0240(15) 0.0452(16) -0.0030(12) 0.0026(13) 0.0007(11)
C10 0.0315(15) 0.0310(17) 0.0496(17) 0.0023(13) -0.0014(13) -0.0014(12)
C11 0.0330(16) 0.0329(18) 0.075(2) 0.0014(16) -0.0060(17) 0.0010(13)
C12 0.0347(16) 0.0258(17) 0.095(3) -0.0071(17) 0.0005(19) 0.0018(13)
C13 0.0437(19) 0.0304(18) 0.083(2) -0.0156(18) 0.0253(19) -0.0077(14)
C14 0.0379(16) 0.0322(16) 0.0531(18) -0.0071(14) 0.0117(15) -0.0026(13)
C15 0.0324(17) 0.042(2) 0.164(4) -0.008(2) 0.003(2) 0.0057(15)
C16 0.0321(14) 0.0264(15) 0.0300(14) 0.0005(12) -0.0015(12) 0.0027(11)
C17 0.0588(19) 0.0338(18) 0.0489(17) -0.0079(14) 0.0157(16) -0.0158(15)
C18 0.066(2) 0.041(2) 0.0446(17) -0.0067(14) 0.0208(17) -0.0044(16)
C19 0.0329(15) 0.0378(18) 0.0366(15) 0.0046(12) 0.0054(13) 0.0070(13)
C20 0.0370(15) 0.0370(17) 0.0395(15) -0.0023(14) 0.0043(14) -0.0022(13)
C21 0.0379(15) 0.0274(16) 0.0393(15) -0.0062(12) 0.0047(13) 0.0009(12)
C22 0.0401(16) 0.050(2) 0.0461(18) 0.0076(14) 0.0100(14) 0.0109(15)
N31 0.0422(14) 0.0346(15) 0.0392(13) 0.0028(11) -0.0023(11) -0.0046(12)
C32 0.0380(15) 0.0420(19) 0.0340(15) 0.0005(13) 0.0026(13) -0.0020(14)
N32 0.0472(14) 0.0253(13) 0.0354(12) 0.0017(10) 0.0072(11) -0.0038(11)
C33 0.0361(15) 0.0358(17) 0.0297(14) -0.0002(12) 0.0015(13) 0.0038(13)
C34 0.0459(17) 0.0339(17) 0.0402(16) -0.0019(13) 0.0030(14) -0.0022(14)
C35 0.060(2) 0.047(2) 0.0422(17) 0.0082(15) 0.0056(16) 0.0116(17)
C36 0.054(2) 0.068(2) 0.0376(17) 0.0040(17) -0.0050(16) 0.0226(19)
C37 0.0310(16) 0.067(2) 0.059(2) -0.0118(19) -0.0040(16) 0.0003(16)
C38 0.0413(17) 0.0436(19) 0.0470(18) 0.0051(15) 0.0087(15) 0.0003(15)
C39 0.0328(14) 0.0338(16) 0.0254(13) 0.0063(11) -0.0023(12) -0.0047(12)
C40 0.0382(15) 0.0335(17) 0.0330(14) -0.0045(12) 0.0058(13) -0.0063(13)
C41 0.0381(16) 0.0414(19) 0.0426(17) 0.0073(14) 0.0034(14) 0.0026(13)
C42 0.0386(16) 0.051(2) 0.0304(15) 0.0041(14) 0.0000(13) -0.0061(15)
C43 0.0578(19) 0.0372(18) 0.0320(15) -0.0084(13) 0.0024(15) -0.0100(15)
C44 0.0529(17) 0.0298(16) 0.0361(15) 0.0014(12) 0.0066(14) 0.0065(14)
C45 0.0511(19) 0.069(2) 0.0452(18) -0.0042(16) -0.0059(16) -0.0046(18)
C46 0.0405(15) 0.0298(15) 0.0304(14) 0.0032(12) -0.0010(13) 0.0020(12)
C47 0.0362(15) 0.0348(17) 0.0411(16) 0.0074(13) 0.0052(14) -0.0020(13)
C48 0.0433(17) 0.050(2) 0.0306(14) 0.0037(13) 0.0032(13) 0.0019(15)
C49 0.0438(17) 0.0403(19) 0.0316(14) 0.0015(13) -0.0063(13) 0.0024(14)
C50 0.0514(18) 0.0356(17) 0.0367(15) 0.0031(12) -0.0028(14) -0.0099(14)
C51 0.0537(18) 0.0380(18) 0.0350(15) 0.0071(13) 0.0056(15) -0.0129(15)
C52 0.067(2) 0.052(2) 0.0367(16) -0.0003(15) -0.0043(16) -0.0054(17)

loop_
_atom_type_symbol
_atom_type_description
_atom_type_scat_dispersion_real
_atom_type_scat_dispersion_imag
_atom_type_scat_source
C C 0.0033 0.0016 'International Tables Vol C Tables 4.2.6.8 and 6.1.1.4'
H H 0.0000 0.0000 'International Tables Vol C Tables 4.2.6.8 and 6.1.1.4'
N N 0.0061 0.0033 'International Tables Vol C Tables 4.2.6.8 and 6.1.1.4'

loop_
_geom_angle_atom_site_label_1
_geom_angle_atom_site_label_2
_geom_angle_atom_site_label_3
_geom_angle
_geom_angle_site_symmetry_1
_geom_angle_site_symmetry_3
_geom_angle_publ_flag
C2 N1 C9 127.4(2) . . ?
C2 N1 H1N 114.6(17) . . ?
C9 N1 H1N 117.8(17) . . ?
N2 C2 N1 121.1(2) . . ?
N2 C2 C3 125.5(2) . . ?
N1 C2 C3 113.4(2) . . ?
C2 N2 C16 119.3(2) . . ?
C4 C3 C8 119.4(3) . . ?
C4 C3 C2 121.9(2) . . ?
C8 C3 C2 118.6(2) . . ?
C3 C4 C5 120.5(3) . . ?
C3 C4 H4A 119.8 . . ?
C5 C4 H4A 119.8 . . ?
C6 C5 C4 119.1(3) . . ?
C6 C5 H5A 120.4 . . ?
C4 C5 H5A 120.4 . . ?
C7 C6 C5 120.6(3) . . ?
C7 C6 H6A 119.7 . . ?
C5 C6 H6A 119.7 . . ?
C8 C7 C6 120.1(3) . . ?
C8 C7 H7A 120.0 . . ?
C6 C7 H7A 120.0 . . ?
C7 C8 C3 120.3(3) . . ?
C7 C8 H8A 119.9 . . ?
C3 C8 H8A 119.9 . . ?
C14 C9 C10 118.9(2) . . ?
C14 C9 N1 117.9(2) . . ?
C10 C9 N1 123.1(2) . . ?
C11 C10 C9 120.4(3) . . ?
C11 C10 H10A 119.8 . . ?
C9 C10 H10A 119.8 . . ?
C12 C11 C10 122.1(3) . . ?
C12 C11 H11A 118.9 . . ?
C10 C11 H11A 118.9 . . ?
C11 C12 C13 117.7(3) . . ?
C11 C12 C15 121.1(4) . . ?
C13 C12 C15 121.2(4) . . ?
C12 C13 C14 121.5(3) . . ?
C12 C13 H13A 119.3 . . ?
C14 C13 H13A 119.3 . . ?
C9 C14 C13 119.3(3) . . ?
C9 C14 H14A 120.3 . . ?
C13 C14 H14A 120.3 . . ?
C12 C15 H15A 109.5 . . ?
C12 C15 H15B 109.5 . . ?
H15A C15 H15B 109.5 . . ?
C12 C15 H15C 109.5 . . ?
H15A C15 H15C 109.5 . . ?
H15B C15 H15C 109.5 . . ?
C17 C16 C21 117.6(2) . . ?
C17 C16 N2 121.2(2) . . ?
C21 C16 N2 121.0(2) . . ?
C16 C17 C18 121.5(3) . . ?
C16 C17 H17A 119.3 . . ?
C18 C17 H17A 119.3 . . ?
C19 C18 C17 121.1(3) . . ?
C19 C18 H18A 119.4 . . ?
C17 C18 H18A 119.4 . . ?
C18 C19 C20 117.4(2) . . ?
C18 C19 C22 121.6(3) . . ?
C20 C19 C22 121.0(3) . . ?
C19 C20 C21 121.7(3) . . ?
C19 C20 H20A 119.1 . . ?
C21 C20 H20A 119.1 . . ?
C20 C21 C16 120.6(2) . . ?
C20 C21 H21A 119.7 . . ?
C16 C21 H21A 119.7 . . ?
C19 C22 H22A 109.5 . . ?
C19 C22 H22B 109.5 . . ?
H22A C22 H22B 109.5 . . ?
C19 C22 H22C 109.5 . . ?
H22A C22 H22C 109.5 . . ?
H22B C22 H22C 109.5 . . ?
C32 N31 C39 129.3(3) . . ?
C32 N31 H31N 113(2) . . ?
C39 N31 H31N 115(2) . . ?
N32 C32 N31 120.6(3) . . ?
N32 C32 C33 125.5(3) . . ?
N31 C32 C33 113.9(3) . . ?
C32 N32 C46 116.8(2) . . ?
C34 C33 C38 118.6(3) . . ?
C34 C33 C32 123.4(3) . . ?
C38 C33 C32 118.0(2) . . ?
C35 C34 C33 121.6(3) . . ?
C35 C34 H34A 119.2 . . ?
C33 C34 H34A 119.2 . . ?
C36 C35 C34 119.5(3) . . ?
C36 C35 H35A 120.3 . . ?
C34 C35 H35A 120.3 . . ?
C37 C36 C35 121.8(3) . . ?
C37 C36 H36A 119.1 . . ?
C35 C36 H36A 119.1 . . ?
C36 C37 C38 118.8(3) . . ?
C36 C37 H37A 120.6 . . ?
C38 C37 H37A 120.6 . . ?
C33 C38 C37 119.7(3) . . ?
C33 C38 H38A 120.1 . . ?
C37 C38 H38A 120.1 . . ?
C40 C39 C44 118.2(2) . . ?
C40 C39 N31 125.8(2) . . ?
C44 C39 N31 115.9(2) . . ?
C41 C40 C39 120.3(3) . . ?
C41 C40 H40A 119.8 . . ?
C39 C40 H40A 119.8 . . ?
C42 C41 C40 122.3(3) . . ?
C42 C41 H41A 118.9 . . ?
C40 C41 H41A 118.9 . . ?
C41 C42 C43 118.0(3) . . ?
C41 C42 C45 121.0(3) . . ?
C43 C42 C45 121.0(3) . . ?
C42 C43 C44 121.1(3) . . ?
C42 C43 H43A 119.4 . . ?
C44 C43 H43A 119.4 . . ?
C39 C44 C43 120.0(3) . . ?
C39 C44 H44A 120.0 . . ?
C43 C44 H44A 120.0 . . ?
C42 C45 H45A 109.5 . . ?
C42 C45 H45B 109.5 . . ?
H45A C45 H45B 109.5 . . ?
C42 C45 H45C 109.5 . . ?
H45A C45 H45C 109.5 . . ?
H45B C45 H45C 109.5 . . ?
C47 C46 C51 118.3(2) . . ?
C47 C46 N32 121.3(2) . . ?
C51 C46 N32 120.2(2) . . ?
C48 C47 C46 120.6(3) . . ?
C48 C47 H47A 119.7 . . ?
C46 C47 H47A 119.7 . . ?
C47 C48 C49 122.0(3) . . ?
C47 C48 H48A 119.0 . . ?
C49 C48 H48A 119.0 . . ?
C48 C49 C50 117.3(3) . . ?
C48 C49 C52 121.3(3) . . ?
C50 C49 C52 121.4(3) . . ?
C49 C50 C51 122.1(3) . . ?
C49 C50 H50A 119.0 . . ?
C51 C50 H50A 119.0 . . ?
C50 C51 C46 119.7(3) . . ?
C50 C51 H51A 120.1 . . ?
C46 C51 H51A 120.1 . . ?
C49 C52 H52A 109.5 . . ?
C49 C52 H52B 109.5 . . ?
H52A C52 H52B 109.5 . . ?
C49 C52 H52C 109.5 . . ?
H52A C52 H52C 109.5 . . ?
H52B C52 H52C 109.5 . . ?

loop_
_geom_bond_atom_site_label_1
_geom_bond_atom_site_label_2
_geom_bond_distance
_geom_bond_site_symmetry_2
_geom_bond_publ_flag
N1 C2 1.374(3) . ?
N1 C9 1.413(3) . ?
N1 H1N 0.964(17) . ?
C2 N2 1.297(3) . ?
C2 C3 1.497(3) . ?
N2 C16 1.422(3) . ?
C3 C4 1.386(4) . ?
C3 C8 1.391(4) . ?
C4 C5 1.396(4) . ?
C4 H4A 0.9500 . ?
C5 C6 1.385(4) . ?
C5 H5A 0.9500 . ?
C6 C7 1.382(4) . ?
C6 H6A 0.9500 . ?
C7 C8 1.379(4) . ?
C7 H7A 0.9500 . ?
C8 H8A 0.9500 . ?
C9 C14 1.390(4) . ?
C9 C10 1.395(4) . ?
C10 C11 1.377(4) . ?
C10 H10A 0.9500 . ?
C11 C12 1.371(5) . ?
C11 H11A 0.9500 . ?
C12 C13 1.395(5) . ?
C12 C15 1.522(4) . ?
C13 C14 1.404(4) . ?
C13 H13A 0.9500 . ?
C14 H14A 0.9500 . ?
C15 H15A 0.9800 . ?
C15 H15B 0.9800 . ?
C15 H15C 0.9800 . ?
C16 C17 1.383(4) . ?
C16 C21 1.387(4) . ?
C17 C18 1.384(4) . ?
C17 H17A 0.9500 . ?
C18 C19 1.381(4) . ?
C18 H18A 0.9500 . ?
C19 C20 1.385(4) . ?
C19 C22 1.504(4) . ?
C20 C21 1.386(4) . ?
C20 H20A 0.9500 . ?
C21 H21A 0.9500 . ?
C22 H22A 0.9800 . ?
C22 H22B 0.9800 . ?
C22 H22C 0.9800 . ?
N31 C32 1.362(4) . ?
N31 C39 1.415(3) . ?
N31 H31N 0.981(18) . ?
C32 N32 1.319(4) . ?
C32 C33 1.503(4) . ?
N32 C46 1.417(3) . ?
C33 C34 1.377(4) . ?
C33 C38 1.397(4) . ?
C34 C35 1.369(4) . ?
C34 H34A 0.9500 . ?
C35 C36 1.365(5) . ?
C35 H35A 0.9500 . ?
C36 C37 1.364(5) . ?
C36 H36A 0.9500 . ?
C37 C38 1.412(4) . ?
C37 H37A 0.9500 . ?
C38 H38A 0.9500 . ?
C39 C40 1.390(4) . ?
C39 C44 1.398(4) . ?
C40 C41 1.382(4) . ?
C40 H40A 0.9500 . ?
C41 C42 1.376(4) . ?
C41 H41A 0.9500 . ?
C42 C43 1.376(4) . ?
C42 C45 1.525(4) . ?
C43 C44 1.408(4) . ?
C43 H43A 0.9500 . ?
C44 H44A 0.9500 . ?
C45 H45A 0.9800 . ?
C45 H45B 0.9800 . ?
C45 H45C 0.9800 . ?
C46 C47 1.394(4) . ?
C46 C51 1.397(4) . ?
C47 C48 1.380(4) . ?
C47 H47A 0.9500 . ?
C48 C49 1.384(4) . ?
C48 H48A 0.9500 . ?
C49 C50 1.385(4) . ?
C49 C52 1.509(4) . ?
C50 C51 1.394(4) . ?
C50 H50A 0.9500 . ?
C51 H51A 0.9500 . ?
C52 H52A 0.9800 . ?
C52 H52B 0.9800 . ?
C52 H52C 0.9800 . ?

loop_
_geom_hbond_atom_site_label_D
_geom_hbond_atom_site_label_H
_geom_hbond_atom_site_label_A
_geom_hbond_distance_DH
_geom_hbond_distance_HA
_geom_hbond_distance_DA
_geom_hbond_angle_DHA
_geom_hbond_site_symmetry_A
N1 H1N N32 0.964(17) 2.062(18) 3.020(3) 172(2) .
N31 H31N N2 0.981(18) 2.32(3) 3.145(3) 141(3) 3_546

loop_
_geom_torsion_atom_site_label_1
_geom_torsion_atom_site_label_2
_geom_torsion_atom_site_label_3
_geom_torsion_atom_site_label_4
_geom_torsion
_geom_torsion_site_symmetry_1
_geom_torsion_site_symmetry_2
_geom_torsion_site_symmetry_3
_geom_torsion_site_symmetry_4
_geom_torsion_publ_flag
C9 N1 C2 N2 7.6(4) . . . . ?
C9 N1 C2 C3 -175.4(2) . . . . ?
N1 C2 N2 C16 -172.3(2) . . . . ?
C3 C2 N2 C16 11.1(4) . . . . ?
N2 C2 C3 C4 -130.3(3) . . . . ?
N1 C2 C3 C4 52.8(3) . . . . ?
N2 C2 C3 C8 50.3(4) . . . . ?
N1 C2 C3 C8 -126.6(3) . . . . ?
C8 C3 C4 C5 -1.4(4) . . . . ?
C2 C3 C4 C5 179.2(2) . . . . ?
C3 C4 C5 C6 0.4(4) . . . . ?
C4 C5 C6 C7 0.8(5) . . . . ?
C5 C6 C7 C8 -1.1(5) . . . . ?
C6 C7 C8 C3 0.1(5) . . . . ?
C4 C3 C8 C7 1.1(4) . . . . ?
C2 C3 C8 C7 -179.4(3) . . . . ?
C2 N1 C9 C14 -154.1(3) . . . . ?
C2 N1 C9 C10 29.2(4) . . . . ?
C14 C9 C10 C11 -1.0(4) . . . . ?
N1 C9 C10 C11 175.6(3) . . . . ?
C9 C10 C11 C12 -0.1(5) . . . . ?
C10 C11 C12 C13 0.9(5) . . . . ?
C10 C11 C12 C15 -179.1(3) . . . . ?
C11 C12 C13 C14 -0.6(5) . . . . ?
C15 C12 C13 C14 179.4(3) . . . . ?
C10 C9 C14 C13 1.2(4) . . . . ?
N1 C9 C14 C13 -175.6(2) . . . . ?
C12 C13 C14 C9 -0.4(4) . . . . ?
C2 N2 C16 C17 64.4(3) . . . . ?
C2 N2 C16 C21 -120.4(3) . . . . ?
C21 C16 C17 C18 2.4(4) . . . . ?
N2 C16 C17 C18 177.8(3) . . . . ?
C16 C17 C18 C19 -0.4(5) . . . . ?
C17 C18 C19 C20 -0.7(4) . . . . ?
C17 C18 C19 C22 179.3(3) . . . . ?
C18 C19 C20 C21 -0.3(4) . . . . ?
C22 C19 C20 C21 179.7(3) . . . . ?
C19 C20 C21 C16 2.3(4) . . . . ?
C17 C16 C21 C20 -3.3(4) . . . . ?
N2 C16 C21 C20 -178.7(2) . . . . ?
C39 N31 C32 N32 -13.8(4) . . . . ?
C39 N31 C32 C33 168.4(2) . . . . ?
N31 C32 N32 C46 166.8(2) . . . . ?
C33 C32 N32 C46 -15.7(4) . . . . ?
N32 C32 C33 C34 128.4(3) . . . . ?
N31 C32 C33 C34 -54.0(4) . . . . ?
N32 C32 C33 C38 -49.9(4) . . . . ?
N31 C32 C33 C38 127.8(3) . . . . ?
C38 C33 C34 C35 1.9(4) . . . . ?
C32 C33 C34 C35 -176.4(3) . . . . ?
C33 C34 C35 C36 -0.1(4) . . . . ?
C34 C35 C36 C37 -1.4(5) . . . . ?
C35 C36 C37 C38 1.0(5) . . . . ?
C34 C33 C38 C37 -2.2(4) . . . . ?
C32 C33 C38 C37 176.2(3) . . . . ?
C36 C37 C38 C33 0.8(4) . . . . ?
C32 N31 C39 C40 -8.8(4) . . . . ?
C32 N31 C39 C44 174.1(3) . . . . ?
C44 C39 C40 C41 0.9(4) . . . . ?
N31 C39 C40 C41 -176.2(2) . . . . ?
C39 C40 C41 C42 0.8(4) . . . . ?
C40 C41 C42 C43 -1.0(4) . . . . ?
C40 C41 C42 C45 179.8(3) . . . . ?
C41 C42 C43 C44 -0.6(4) . . . . ?
C45 C42 C43 C44 178.6(3) . . . . ?
C40 C39 C44 C43 -2.4(4) . . . . ?
N31 C39 C44 C43 174.9(2) . . . . ?
C42 C43 C44 C39 2.3(4) . . . . ?
C32 N32 C46 C47 -65.0(4) . . . . ?
C32 N32 C46 C51 119.4(3) . . . . ?
C51 C46 C47 C48 -1.8(4) . . . . ?
N32 C46 C47 C48 -177.5(3) . . . . ?
C46 C47 C48 C49 0.0(4) . . . . ?
C47 C48 C49 C50 1.5(4) . . . . ?
C47 C48 C49 C52 -179.1(3) . . . . ?
C48 C49 C50 C51 -1.3(4) . . . . ?
C52 C49 C50 C51 179.3(3) . . . . ?
C49 C50 C51 C46 -0.5(5) . . . . ?
C47 C46 C51 C50 2.0(4) . . . . ?
N32 C46 C51 C50 177.8(3) . . . . ?
